data_7217259
loop_
_publ_author_name
'Maity, Dilip Kumar'
'Bhattacharya, Biswajit'
'Mondal, Rajarshi'
'Ghoshal, Debajyoti'

_publ_section_title
;
 Five diverse bivalent metal coordination polymers based on benzene
 dicarboxylate and bent dipyridyl ligands: syntheses, structures, and
 photoluminescent properties
;
_journal_issue 37
_journal_name_full CrystEngComm
_journal_page_first 8896
_journal_paper_doi 10.1039/C4CE00966E
_journal_volume 16
_journal_year 2014
_chemical_formula_sum 'C20 H14 N4 O4 Zn'
_chemical_formula_weight 439.72
_chemical_name_systematic
;
 ?
;
_space_group_IT_number 15
_symmetry_cell_setting monoclinic
_symmetry_space_group_name_Hall '-C 2yc'
_symmetry_space_group_name_H-M 'C 1 2/c 1'
_atom_sites_solution_hydrogens geom
_atom_sites_solution_primary direct
_atom_sites_solution_secondary difmap
_audit_creation_method SHELXL-97
_cell_angle_alpha 90.00
_cell_angle_beta 111.595(2)
_cell_angle_gamma 90.00
_cell_formula_units_Z 4
_cell_length_a 19.0040(4)
_cell_length_b 6.60430(10)
_cell_length_c 15.8025(4)
_cell_measurement_reflns_used 250
_cell_measurement_temperature 298(2)
_cell_measurement_theta_max 27.5
_cell_measurement_theta_min 2.3
_cell_volume 1844.13(7)
_computing_cell_refinement 'SMART APEX II'
_computing_data_collection 'SMART APEX II (Bruker,2010)'
_computing_data_reduction 'SAINT (Bruker,2000)'
_computing_molecular_graphics 'Ortep-3v2 for windows (Farrugia, 1997)'
_computing_publication_material 'PLATON (Spek, 2008)'
_computing_structure_refinement 'SHELXL-97 (Sheldrick, 2008)'
_computing_structure_solution 'SHELXS-97 (Sheldrick, 2008)'
_diffrn_ambient_temperature 298(2)
_diffrn_measured_fraction_theta_full 0.997
_diffrn_measured_fraction_theta_max 0.997
_diffrn_measurement_device_type 'CCD area detector'
_diffrn_measurement_method 'phi and omega scans'
_diffrn_radiation_monochromator graphite
_diffrn_radiation_source 'fine-focus sealed tube'
_diffrn_radiation_type MoK\a
_diffrn_radiation_wavelength 0.71073
_diffrn_reflns_av_R_equivalents 0.0279
_diffrn_reflns_av_sigmaI/netI 0.0205
_diffrn_reflns_limit_h_max 24
_diffrn_reflns_limit_h_min -24
_diffrn_reflns_limit_k_max 8
_diffrn_reflns_limit_k_min -8
_diffrn_reflns_limit_l_max 20
_diffrn_reflns_limit_l_min -20
_diffrn_reflns_number 14437
_diffrn_reflns_theta_full 27.51
_diffrn_reflns_theta_max 27.51
_diffrn_reflns_theta_min 2.31
_exptl_absorpt_coefficient_mu 1.368
_exptl_absorpt_correction_T_max 0.9437
_exptl_absorpt_correction_T_min 0.8349
_exptl_absorpt_correction_type multi-scan
_exptl_absorpt_process_details
;
'XPREP' - A PROGRAM DATA PREPARATION & RECIPROCAL 
SPACE EXPLORATION,
Bruker Analytical X-ray Systems, 1997
;
_exptl_crystal_colour Yellow
_exptl_crystal_density_diffrn 1.584
_exptl_crystal_density_method 'not measured'
_exptl_crystal_description Block
_exptl_crystal_F_000 896
_exptl_crystal_size_max 0.20
_exptl_crystal_size_mid 0.10
_exptl_crystal_size_min 0.10
_refine_diff_density_max 0.410
_refine_diff_density_min -0.267
_refine_diff_density_rms 0.064
_refine_ls_extinction_method none
_refine_ls_goodness_of_fit_ref 1.091
_refine_ls_hydrogen_treatment noref
_refine_ls_matrix_type full
_refine_ls_number_parameters 132
_refine_ls_number_reflns 2112
_refine_ls_number_restraints 0
_refine_ls_restrained_S_all 1.091
_refine_ls_R_factor_all 0.0364
_refine_ls_R_factor_gt 0.0316
_refine_ls_shift/su_max 0.000
_refine_ls_shift/su_mean 0.000
_refine_ls_structure_factor_coef Fsqd
_refine_ls_weighting_details 'calc w=1/[\s^2^(Fo^2^)+(0.0505P)^2^+1.3481P] where P=(Fo^2^+2Fc^2^)/3'
_refine_ls_weighting_scheme calc
_refine_ls_wR_factor_gt 0.0879
_refine_ls_wR_factor_ref 0.0907
_reflns_number_gt 1897
_reflns_number_total 2112
_reflns_threshold_expression >2\s(I)
_cod_data_source_file c4ce00966e2.cif
_cod_data_source_block DG3
_cod_depositor_comments
;
The following automatic conversions were performed:

'_symmetry_cell_setting' value 'Monoclinic' changed to 'monoclinic'
according to
/usr/data/users/saulius/crontab/automatic-downloads/rss-feeds/RSC/lib/dictionaries/cif_core.dic
dictionary named 'cif_core.dic' version 2.4.2 from 2011-04-26.

Automatic conversion script
Id: cif_fix_values 2281 2013-09-26 08:29:07Z andrius 

 Adding full bibliography for 7217257--7217261.cif.
;
_cod_original_sg_symbol_H-M C2/c
_cod_database_code 7217259

loop_
_symmetry_equiv_pos_as_xyz
'x, y, z'
'-x, y, -z+1/2'
'x+1/2, y+1/2, z'
'-x+1/2, y+1/2, -z+1/2'
'-x, -y, -z'
'x, -y, z-1/2'
'-x+1/2, -y+1/2, -z'
'x+1/2, -y+1/2, z-1/2'

loop_
_atom_site_label
_atom_site_type_symbol
_atom_site_fract_x
_atom_site_fract_y
_atom_site_fract_z
_atom_site_U_iso_or_equiv
_atom_site_adp_type
_atom_site_occupancy
_atom_site_symmetry_multiplicity
_atom_site_calc_flag
_atom_site_refinement_flags
Zn1 Zn 0.5000 0.11640(5) 0.2500 0.03127(13) Uani 1 2 d S
O2 O 0.36715(10) 0.1947(3) 0.10041(13) 0.0562(5) Uani 1 1 d .
O1 O 0.42085(9) -0.0737(2) 0.18264(11) 0.0447(4) Uani 1 1 d .
N1 N 0.44967(10) 0.3102(3) 0.31319(12) 0.0352(4) Uani 1 1 d .
N2 N 0.47226(13) 0.9308(3) 0.47446(15) 0.0489(5) Uani 1 1 d .
C10 C 0.24628(12) -0.4502(4) 0.02355(16) 0.0402(5) Uani 1 1 d .
H10 H 0.2438 -0.5846 0.0398 0.048 Uiso 1 1 calc R
C4 C 0.45447(14) 0.6144(3) 0.39764(16) 0.0397(5) Uani 1 1 d .
C9 C 0.30330(12) -0.3265(4) 0.07919(16) 0.0400(5) Uani 1 1 d .
H9 H 0.3392 -0.3785 0.1322 0.048 Uiso 1 1 calc R
C5 C 0.48684(13) 0.4709(3) 0.35912(14) 0.0370(5) Uani 1 1 d .
H5 H 0.5372 0.4877 0.3657 0.044 Uiso 1 1 calc R
C7 C 0.36851(12) 0.0123(3) 0.11598(15) 0.0386(5) Uani 1 1 d .
C8 C 0.30723(12) -0.1246(3) 0.05628(15) 0.0355(5) Uani 1 1 d .
C3 C 0.37931(17) 0.5864(4) 0.3883(2) 0.0571(7) Uani 1 1 d .
H3 H 0.3555 0.6788 0.4133 0.069 Uiso 1 1 calc R
C1 C 0.37745(14) 0.2859(4) 0.30486(18) 0.0491(6) Uani 1 1 d .
H1 H 0.3509 0.1742 0.2731 0.059 Uiso 1 1 calc R
C6 C 0.50091(15) 0.7806(4) 0.44931(16) 0.0436(5) Uani 1 1 d .
H6 H 0.5530 0.7761 0.4642 0.052 Uiso 1 1 calc R
C2 C 0.34105(17) 0.4205(5) 0.3417(2) 0.0644(8) Uani 1 1 d .
H2 H 0.2909 0.3987 0.3349 0.077 Uiso 1 1 calc R

loop_
_atom_site_aniso_label
_atom_site_aniso_U_11
_atom_site_aniso_U_22
_atom_site_aniso_U_33
_atom_site_aniso_U_23
_atom_site_aniso_U_13
_atom_site_aniso_U_12
Zn1 0.03021(19) 0.0263(2) 0.0325(2) 0.000 0.00599(14) 0.000
O2 0.0532(10) 0.0397(10) 0.0608(11) -0.0037(8) 0.0035(9) -0.0117(8)
O1 0.0361(8) 0.0417(9) 0.0451(9) -0.0082(7) 0.0016(7) -0.0063(7)
N1 0.0383(9) 0.0330(9) 0.0364(9) -0.0018(7) 0.0162(8) -0.0019(7)
N2 0.0668(14) 0.0339(11) 0.0547(13) -0.0055(9) 0.0325(12) -0.0008(9)
C10 0.0358(11) 0.0315(11) 0.0482(13) -0.0024(10) 0.0095(10) -0.0016(9)
C4 0.0539(13) 0.0308(11) 0.0406(12) 0.0018(9) 0.0245(11) 0.0013(9)
C9 0.0310(10) 0.0406(12) 0.0417(12) -0.0018(10) 0.0055(9) 0.0014(9)
C5 0.0429(12) 0.0333(11) 0.0384(11) -0.0018(9) 0.0190(10) -0.0012(9)
C7 0.0318(11) 0.0401(13) 0.0413(12) -0.0098(10) 0.0104(9) -0.0056(9)
C8 0.0272(9) 0.0375(12) 0.0396(11) -0.0061(9) 0.0099(9) -0.0036(8)
C3 0.0618(16) 0.0506(16) 0.0736(18) -0.0084(13) 0.0424(15) 0.0050(12)
C1 0.0469(13) 0.0487(15) 0.0570(15) -0.0087(12) 0.0254(12) -0.0098(11)
C6 0.0585(14) 0.0345(12) 0.0455(13) -0.0014(10) 0.0281(11) -0.0002(10)
C2 0.0495(16) 0.0686(19) 0.091(2) -0.0159(16) 0.0438(16) -0.0080(13)

loop_
_atom_type_symbol
_atom_type_description
_atom_type_scat_dispersion_real
_atom_type_scat_dispersion_imag
_atom_type_scat_source
C C 0.0033 0.0016 'International Tables Vol C Tables 4.2.6.8 and 6.1.1.4'
H H 0.0000 0.0000 'International Tables Vol C Tables 4.2.6.8 and 6.1.1.4'
N N 0.0061 0.0033 'International Tables Vol C Tables 4.2.6.8 and 6.1.1.4'
O O 0.0106 0.0060 'International Tables Vol C Tables 4.2.6.8 and 6.1.1.4'
Zn Zn 0.2839 1.4301 'International Tables Vol C Tables 4.2.6.8 and 6.1.1.4'

loop_
_geom_angle_atom_site_label_1
_geom_angle_atom_site_label_2
_geom_angle_atom_site_label_3
_geom_angle
_geom_angle_site_symmetry_1
_geom_angle_site_symmetry_3
O1 Zn1 O1 99.72(10) . 2_655
O1 Zn1 N1 105.20(7) . .
O1 Zn1 N1 122.55(7) 2_655 .
O1 Zn1 N1 122.55(7) . 2_655
O1 Zn1 N1 105.20(7) 2_655 2_655
N1 Zn1 N1 103.26(10) . 2_655
C7 O1 Zn1 111.85(14) . .
C5 N1 C1 117.9(2) . .
C5 N1 Zn1 120.72(14) . .
C1 N1 Zn1 121.26(16) . .
C6 N2 N2 111.9(3) . 5_676
C9 C10 C8 120.5(2) . 7_545
C5 C4 C3 117.8(2) . .
C5 C4 C6 119.1(2) . .
C3 C4 C6 123.0(2) . .
C10 C9 C8 120.4(2) . .
N1 C5 C4 123.5(2) . .
O2 C7 O1 123.44(19) . .
O2 C7 C8 120.7(2) . .
O1 C7 C8 115.85(19) . .
C10 C8 C9 119.1(2) 7_545 .
C10 C8 C7 119.74(19) 7_545 .
C9 C8 C7 121.1(2) . .
C2 C3 C4 118.9(2) . .
N1 C1 C2 122.4(2) . .
N2 C6 C4 121.7(2) . .
C3 C2 C1 119.5(3) . .

loop_
_geom_bond_atom_site_label_1
_geom_bond_atom_site_label_2
_geom_bond_distance
_geom_bond_site_symmetry_2
Zn1 O1 1.9477(15) .
Zn1 O1 1.9477(15) 2_655
Zn1 N1 2.0624(18) .
Zn1 N1 2.0624(18) 2_655
O2 C7 1.228(3) .
O1 C7 1.285(3) .
N1 C5 1.332(3) .
N1 C1 1.339(3) .
N2 C6 1.264(3) .
N2 N2 1.404(4) 5_676
C10 C9 1.383(3) .
C10 C8 1.388(3) 7_545
C4 C5 1.387(3) .
C4 C3 1.393(4) .
C4 C6 1.456(3) .
C9 C8 1.390(3) .
C7 C8 1.502(3) .
C8 C10 1.388(3) 7_545
C3 C2 1.371(4) .
C1 C2 1.380(4) .
